data_7021202
loop_
_publ_author_name
'Safin, Damir A'
'Babashkina, Maria G'
'Kubisiak, Piotr'
'Mitoraj, Mariusz P'
'Robeyns, Koen'
'Goovaerts, Etienne'
'Garcia, Yann'

_publ_section_title
;
 Complexation properties of N-thiophosphorylated thiourea
 2-PyNHC(S)NHP(S)(OiPr)2 towards Ni(II).
;
_journal_issue 15
_journal_name_full 'Dalton transactions (Cambridge, England : 2003)'
_journal_page_first 5252
_journal_page_last 5257
_journal_paper_doi 10.1039/c3dt32886d
_journal_volume 42
_journal_year 2013
_chemical_formula_moiety 'C24 H38 N6 Ni O4 P2 S4, C H2 Cl2'
_chemical_formula_sum 'C25 H40 Cl2 N6 Ni O4 P2 S4'
_chemical_formula_weight 808.42
_chemical_name_systematic ?
_space_group_IT_number 2
_symmetry_cell_setting triclinic
_symmetry_space_group_name_Hall '-P 1'
_symmetry_space_group_name_H-M 'P -1'
_atom_sites_solution_hydrogens geom
_atom_sites_solution_primary direct
_atom_sites_solution_secondary difmap
_audit_creation_method SHELXL-97
_cell_angle_alpha 85.690(4)
_cell_angle_beta 82.885(4)
_cell_angle_gamma 71.258(4)
_cell_formula_units_Z 4
_cell_length_a 11.5622(6)
_cell_length_b 16.9673(8)
_cell_length_c 20.7405(9)
_cell_measurement_reflns_used 5000
_cell_measurement_temperature 173(2)
_cell_measurement_theta_max 25.0
_cell_measurement_theta_min 2.5
_cell_volume 3820.7(3)
_computing_cell_refinement 'X-Area (Stoe & Cie, 2001)'
_computing_data_collection 'X-Area (Stoe & Cie, 2001)'
_computing_data_reduction 'X-Area (Stoe & Cie, 2001)'
_computing_molecular_graphics 'XP (Sheldrick, 2008)'
_computing_publication_material SHELXL97
_computing_structure_refinement 'SHELXL97 (Sheldrick, 2008) '
_computing_structure_solution 'SHELXS97 (Sheldrick, 2008) '
_diffrn_ambient_temperature 173(2)
_diffrn_measured_fraction_theta_full 0.997
_diffrn_measured_fraction_theta_max 0.989
_diffrn_measurement_device_type 'STOE IPDS II two-circle-diffractometer'
_diffrn_measurement_method \w
_diffrn_radiation_monochromator graphite
_diffrn_radiation_source 'fine-focus sealed tube'
_diffrn_radiation_type MoK\a
_diffrn_radiation_wavelength 0.71073
_diffrn_reflns_av_R_equivalents 0.0959
_diffrn_reflns_av_sigmaI/netI 0.0900
_diffrn_reflns_limit_h_max 14
_diffrn_reflns_limit_h_min -14
_diffrn_reflns_limit_k_max 20
_diffrn_reflns_limit_k_min -19
_diffrn_reflns_limit_l_max 24
_diffrn_reflns_limit_l_min -25
_diffrn_reflns_number 36183
_diffrn_reflns_theta_full 25.00
_diffrn_reflns_theta_max 25.95
_diffrn_reflns_theta_min 2.25
_diffrn_standards_number 0
_exptl_absorpt_coefficient_mu 0.988
_exptl_absorpt_correction_T_max 0.8120
_exptl_absorpt_correction_T_min 0.7494
_exptl_absorpt_correction_type multi-scan
_exptl_absorpt_process_details 'MULABS (Spek, 2003; Blessing, 1995)'
_exptl_crystal_colour green
_exptl_crystal_density_diffrn 1.405
_exptl_crystal_density_method 'not measured'
_exptl_crystal_description block
_exptl_crystal_F_000 1680
_exptl_crystal_size_max 0.31
_exptl_crystal_size_mid 0.27
_exptl_crystal_size_min 0.22
_refine_diff_density_max 2.061
_refine_diff_density_min -0.885
_refine_diff_density_rms 0.115
_refine_ls_extinction_method none
_refine_ls_goodness_of_fit_ref 0.909
_refine_ls_hydrogen_treatment constr
_refine_ls_matrix_type full
_refine_ls_number_parameters 793
_refine_ls_number_reflns 14806
_refine_ls_number_restraints 0
_refine_ls_restrained_S_all 0.909
_refine_ls_R_factor_all 0.1078
_refine_ls_R_factor_gt 0.0775
_refine_ls_shift/su_max 0.001
_refine_ls_shift/su_mean 0.000
_refine_ls_structure_factor_coef Fsqd
_refine_ls_weighting_details 'calc w=1/[\s^2^(Fo^2^)+(0.1668P)^2^+0.0000P] where P=(Fo^2^+2Fc^2^)/3'
_refine_ls_weighting_scheme calc
_refine_ls_wR_factor_gt 0.2123
_refine_ls_wR_factor_ref 0.2323
_reflns_number_gt 9790
_reflns_number_total 14806
_reflns_threshold_expression I>2\s(I)
_cod_data_source_file c3dt32886d.txt
_cod_data_source_block '[NiL2]'
_cod_depositor_comments
;
The following automatic conversions were performed:

'_symmetry_cell_setting' value 'Triclinic' changed to 'triclinic'
according to /home/saulius/struct/CIF-dictionaries/cif_core.dic
dictionary named 'cif_core.dic' version 2.4.2 from 2011-04-26.

Automatic conversion script
Id: cif_fix_values 1891 2012-01-12 08:04:46Z andrius 

 Adding full bibliography for 7021202.cif.
;
_cod_original_sg_symbol_H-M P-1
_cod_database_code 7021202

loop_
_symmetry_equiv_pos_as_xyz
'x, y, z'
'-x, -y, -z'

loop_
_atom_site_label
_atom_site_type_symbol
_atom_site_fract_x
_atom_site_fract_y
_atom_site_fract_z
_atom_site_U_iso_or_equiv
_atom_site_adp_type
_atom_site_occupancy
_atom_site_symmetry_multiplicity
_atom_site_calc_flag
_atom_site_refinement_flags
Ni1 Ni 0.77337(7) 0.25606(4) 0.65618(3) 0.04586(19) Uani 1 1 d .
P1 P 0.97756(14) 0.28525(9) 0.57323(7) 0.0481(3) Uani 1 1 d .
S1 S 1.06215(14) 0.10861(9) 0.49564(7) 0.0544(4) Uani 1 1 d .
S2 S 0.87909(15) 0.37019(9) 0.63446(7) 0.0554(4) Uani 1 1 d .
O1 O 1.1172(4) 0.2477(3) 0.5832(2) 0.0590(10) Uani 1 1 d .
O2 O 0.9947(4) 0.3183(2) 0.50097(18) 0.0534(9) Uani 1 1 d .
N1 N 0.9047(4) 0.2151(3) 0.5818(2) 0.0462(10) Uani 1 1 d .
N2 N 0.8724(4) 0.0890(3) 0.5681(2) 0.0502(11) Uani 1 1 d .
H1 H 0.9026 0.0419 0.5477 0.060 Uiso 1 1 calc R
C1 C 0.9402(5) 0.1412(3) 0.5521(3) 0.0454(12) Uani 1 1 d .
C2 C 1.1632(7) 0.2283(5) 0.6467(4) 0.0742(19) Uani 1 1 d .
H2 H 1.0927 0.2469 0.6812 0.089 Uiso 1 1 calc R
C3 C 1.2193(10) 0.1367(6) 0.6537(6) 0.108(3) Uani 1 1 d .
H3A H 1.1567 0.1097 0.6514 0.162 Uiso 1 1 calc R
H3B H 1.2529 0.1224 0.6957 0.162 Uiso 1 1 calc R
H3C H 1.2855 0.1175 0.6185 0.162 Uiso 1 1 calc R
C4 C 1.2480(11) 0.2769(7) 0.6500(6) 0.124(4) Uani 1 1 d .
H4A H 1.2027 0.3366 0.6468 0.187 Uiso 1 1 calc R
H4B H 1.3137 0.2626 0.6141 0.187 Uiso 1 1 calc R
H4C H 1.2839 0.2639 0.6915 0.187 Uiso 1 1 calc R
C5 C 0.8890(6) 0.3686(5) 0.4673(3) 0.0638(16) Uani 1 1 d .
H5 H 0.8112 0.3737 0.4962 0.077 Uiso 1 1 calc R
C6 C 0.9032(8) 0.4537(5) 0.4529(4) 0.081(2) Uani 1 1 d .
H6A H 0.9007 0.4799 0.4938 0.122 Uiso 1 1 calc R
H6B H 0.8362 0.4883 0.4286 0.122 Uiso 1 1 calc R
H6C H 0.9821 0.4482 0.4270 0.122 Uiso 1 1 calc R
C7 C 0.8911(10) 0.3224(7) 0.4085(4) 0.101(3) Uani 1 1 d .
H7A H 0.8807 0.2683 0.4219 0.151 Uiso 1 1 calc R
H7B H 0.9699 0.3140 0.3817 0.151 Uiso 1 1 calc R
H7C H 0.8242 0.3548 0.3831 0.151 Uiso 1 1 calc R
N3 N 0.7114(4) 0.1558(3) 0.6491(2) 0.0500(11) Uani 1 1 d .
C8 C 0.7651(5) 0.0931(3) 0.6096(3) 0.0479(12) Uani 1 1 d .
C9 C 0.7133(6) 0.0288(4) 0.6054(3) 0.0600(15) Uani 1 1 d .
H9 H 0.7514 -0.0148 0.5760 0.072 Uiso 1 1 calc R
C10 C 0.6075(7) 0.0301(4) 0.6442(3) 0.0665(17) Uani 1 1 d .
H10 H 0.5715 -0.0126 0.6421 0.080 Uiso 1 1 calc R
C11 C 0.5538(6) 0.0948(4) 0.6864(3) 0.0620(16) Uani 1 1 d .
H11 H 0.4810 0.0972 0.7142 0.074 Uiso 1 1 calc R
C12 C 0.6085(6) 0.1545(4) 0.6868(3) 0.0568(14) Uani 1 1 d .
H12 H 0.5716 0.1986 0.7158 0.068 Uiso 1 1 calc R
P2 P 0.76455(16) 0.24856(9) 0.79772(7) 0.0522(4) Uani 1 1 d .
S4 S 0.90383(15) 0.16851(10) 0.74889(7) 0.0558(4) Uani 1 1 d .
S3 S 0.50992(19) 0.40478(10) 0.82420(7) 0.0693(5) Uani 1 1 d .
O3 O 0.8000(5) 0.3054(3) 0.84187(19) 0.0638(11) Uani 1 1 d .
O4 O 0.6862(5) 0.2110(3) 0.8509(2) 0.0711(13) Uani 1 1 d .
N4 N 0.6790(5) 0.3021(3) 0.7413(2) 0.0488(11) Uani 1 1 d .
N5 N 0.5239(5) 0.4091(3) 0.6980(2) 0.0555(12) Uani 1 1 d .
H1A H 0.4703 0.4581 0.7070 0.067 Uiso 1 1 calc R
C13 C 0.5796(6) 0.3675(4) 0.7512(3) 0.0532(14) Uani 1 1 d .
C14 C 0.8831(7) 0.3530(5) 0.8174(4) 0.0708(18) Uani 1 1 d .
H14 H 0.9182 0.3359 0.7721 0.085 Uiso 1 1 calc R
C15 C 0.8113(11) 0.4429(6) 0.8152(7) 0.121(4) Uani 1 1 d .
H15A H 0.7480 0.4528 0.7855 0.181 Uiso 1 1 calc R
H15B H 0.8663 0.4755 0.7998 0.181 Uiso 1 1 calc R
H15C H 0.7722 0.4597 0.8588 0.181 Uiso 1 1 calc R
C16 C 0.9841(14) 0.3285(10) 0.8595(8) 0.171(7) Uani 1 1 d .
H16A H 1.0253 0.2682 0.8577 0.257 Uiso 1 1 calc R
H16B H 0.9507 0.3430 0.9044 0.257 Uiso 1 1 calc R
H16C H 1.0433 0.3579 0.8443 0.257 Uiso 1 1 calc R
C17 C 0.6918(6) 0.1240(4) 0.8589(3) 0.0621(16) Uani 1 1 d .
H17 H 0.7273 0.0956 0.8171 0.074 Uiso 1 1 calc R
C18 C 0.5616(7) 0.1228(6) 0.8751(4) 0.082(2) Uani 1 1 d .
H18A H 0.5134 0.1497 0.8392 0.123 Uiso 1 1 calc R
H18B H 0.5255 0.1528 0.9150 0.123 Uiso 1 1 calc R
H18C H 0.5615 0.0650 0.8815 0.123 Uiso 1 1 calc R
C19 C 0.7736(8) 0.0844(5) 0.9107(4) 0.078(2) Uani 1 1 d .
H19A H 0.8565 0.0871 0.8969 0.117 Uiso 1 1 calc R
H19B H 0.7767 0.0261 0.9180 0.117 Uiso 1 1 calc R
H19C H 0.7413 0.1141 0.9511 0.117 Uiso 1 1 calc R
N6 N 0.6278(4) 0.3275(3) 0.6074(2) 0.0505(11) Uani 1 1 d .
C20 C 0.5347(5) 0.3898(3) 0.6329(3) 0.0506(13) Uani 1 1 d .
C21 C 0.4417(6) 0.4391(4) 0.5956(3) 0.0657(17) Uani 1 1 d .
H21 H 0.3770 0.4842 0.6144 0.079 Uiso 1 1 calc R
C22 C 0.4455(7) 0.4214(4) 0.5320(3) 0.0669(17) Uani 1 1 d .
H22 H 0.3835 0.4544 0.5063 0.080 Uiso 1 1 calc R
C23 C 0.5403(6) 0.3550(4) 0.5048(3) 0.0614(15) Uani 1 1 d .
H23 H 0.5444 0.3410 0.4609 0.074 Uiso 1 1 calc R
C24 C 0.6268(6) 0.3109(4) 0.5439(3) 0.0535(13) Uani 1 1 d .
H24 H 0.6915 0.2652 0.5258 0.064 Uiso 1 1 calc R
Ni2 Ni 0.47982(6) 0.78017(4) 0.83103(3) 0.04288(19) Uani 1 1 d .
P3 P 0.43476(14) 0.78952(9) 0.69508(7) 0.0478(3) Uani 1 1 d .
S6 S 0.49947(16) 0.87296(10) 0.72437(7) 0.0571(4) Uani 1 1 d .
S5 S 0.36925(18) 0.61396(10) 0.69808(8) 0.0633(4) Uani 1 1 d .
O5 O 0.5180(4) 0.7394(3) 0.63656(18) 0.0578(10) Uani 1 1 d .
O6 O 0.3054(4) 0.8242(3) 0.6692(2) 0.0555(10) Uani 1 1 d .
N7 N 0.4189(4) 0.7319(3) 0.7607(2) 0.0422(9) Uani 1 1 d .
N8 N 0.4084(5) 0.6116(3) 0.8193(2) 0.0508(11) Uani 1 1 d .
H1B H 0.4155 0.5590 0.8150 0.061 Uiso 1 1 calc R
C25 C 0.4012(5) 0.6573(3) 0.7614(3) 0.0457(12) Uani 1 1 d .
C26 C 0.6534(7) 0.7086(6) 0.6324(4) 0.084(2) Uani 1 1 d .
H26 H 0.6794 0.7267 0.6715 0.101 Uiso 1 1 calc R
C27 C 0.6939(9) 0.6131(7) 0.6344(6) 0.113(4) Uani 1 1 d .
H27A H 0.6613 0.5929 0.6760 0.170 Uiso 1 1 calc R
H27B H 0.7838 0.5911 0.6299 0.170 Uiso 1 1 calc R
H27C H 0.6624 0.5943 0.5987 0.170 Uiso 1 1 calc R
C28 C 0.6974(10) 0.7526(11) 0.5725(5) 0.152(6) Uani 1 1 d .
H28A H 0.6644 0.8130 0.5774 0.228 Uiso 1 1 calc R
H28B H 0.6688 0.7379 0.5340 0.228 Uiso 1 1 calc R
H28C H 0.7873 0.7355 0.5675 0.228 Uiso 1 1 calc R
C29 C 0.2619(6) 0.9053(4) 0.6349(3) 0.0623(16) Uani 1 1 d .
H29 H 0.2886 0.9463 0.6565 0.075 Uiso 1 1 calc R
C30 C 0.1242(8) 0.9308(5) 0.6441(5) 0.087(2) Uani 1 1 d .
H30A H 0.0958 0.9342 0.6906 0.130 Uiso 1 1 calc R
H30B H 0.0966 0.8895 0.6253 0.130 Uiso 1 1 calc R
H30C H 0.0902 0.9853 0.6224 0.130 Uiso 1 1 calc R
C31 C 0.3146(11) 0.9011(8) 0.5665(4) 0.129(4) Uani 1 1 d .
H31A H 0.4043 0.8852 0.5644 0.194 Uiso 1 1 calc R
H31B H 0.2829 0.9558 0.5446 0.194 Uiso 1 1 calc R
H31C H 0.2918 0.8597 0.5449 0.194 Uiso 1 1 calc R
N9 N 0.4217(4) 0.7030(3) 0.8979(2) 0.0463(10) Uani 1 1 d .
C32 C 0.4067(5) 0.6319(3) 0.8834(2) 0.0472(12) Uani 1 1 d .
C33 C 0.3852(6) 0.5745(4) 0.9319(3) 0.0585(15) Uani 1 1 d .
H33 H 0.3775 0.5233 0.9207 0.070 Uiso 1 1 calc R
C34 C 0.3754(7) 0.5941(5) 0.9976(3) 0.0664(17) Uani 1 1 d .
H34 H 0.3620 0.5561 1.0315 0.080 Uiso 1 1 calc R
C35 C 0.3856(6) 0.6693(4) 1.0120(3) 0.0603(16) Uani 1 1 d .
H35 H 0.3764 0.6851 1.0558 0.072 Uiso 1 1 calc R
C36 C 0.4093(6) 0.7207(4) 0.9619(3) 0.0548(14) Uani 1 1 d .
H36 H 0.4176 0.7721 0.9723 0.066 Uiso 1 1 calc R
P4 P 0.72486(14) 0.74804(9) 0.86877(7) 0.0468(3) Uani 1 1 d .
S8 S 0.69618(14) 0.67057(9) 0.81210(7) 0.0524(3) Uani 1 1 d .
S7 S 0.65800(14) 0.90217(9) 0.96855(7) 0.0504(3) Uani 1 1 d .
O7 O 0.7870(4) 0.7076(2) 0.93146(19) 0.0534(9) Uani 1 1 d .
O8 O 0.8220(4) 0.7908(3) 0.83957(19) 0.0532(9) Uani 1 1 d .
N10 N 0.5870(4) 0.8164(3) 0.8841(2) 0.0452(10) Uani 1 1 d .
N11 N 0.4419(4) 0.9361(3) 0.9273(2) 0.0486(10) Uani 1 1 d .
H1C H 0.4266 0.9728 0.9575 0.058 Uiso 1 1 calc R
C37 C 0.5597(5) 0.8814(3) 0.9236(3) 0.0446(11) Uani 1 1 d .
C38 C 0.7416(7) 0.6502(5) 0.9759(4) 0.075(2) Uani 1 1 d .
H38 H 0.6660 0.6443 0.9610 0.090 Uiso 1 1 calc R
C39 C 0.7135(11) 0.6826(6) 1.0420(4) 0.115(4) Uani 1 1 d .
H39A H 0.6466 0.7357 1.0422 0.172 Uiso 1 1 calc R
H39B H 0.7867 0.6913 1.0555 0.172 Uiso 1 1 calc R
H39C H 0.6885 0.6424 1.0723 0.172 Uiso 1 1 calc R
C40 C 0.8443(12) 0.5669(6) 0.9724(6) 0.125(4) Uani 1 1 d .
H40A H 0.8603 0.5479 0.9278 0.187 Uiso 1 1 calc R
H40B H 0.8196 0.5257 1.0017 0.187 Uiso 1 1 calc R
H40C H 0.9191 0.5737 0.9855 0.187 Uiso 1 1 calc R
C41 C 0.8142(7) 0.8351(5) 0.7748(3) 0.0666(17) Uani 1 1 d .
H41 H 0.7363 0.8371 0.7575 0.080 Uiso 1 1 calc R
C42 C 0.8140(10) 0.9195(6) 0.7842(5) 0.101(3) Uani 1 1 d .
H42A H 0.7426 0.9475 0.8142 0.152 Uiso 1 1 calc R
H42B H 0.8099 0.9505 0.7423 0.152 Uiso 1 1 calc R
H42C H 0.8894 0.9172 0.8023 0.152 Uiso 1 1 calc R
C43 C 0.9212(14) 0.7879(7) 0.7308(6) 0.156(6) Uani 1 1 d .
H43A H 0.9165 0.7320 0.7258 0.234 Uiso 1 1 calc R
H43B H 0.9972 0.7833 0.7492 0.234 Uiso 1 1 calc R
H43C H 0.9206 0.8171 0.6882 0.234 Uiso 1 1 calc R
N12 N 0.3322(4) 0.8842(3) 0.8597(2) 0.0499(11) Uani 1 1 d .
C44 C 0.3411(5) 0.9454(4) 0.8928(3) 0.0510(13) Uani 1 1 d .
C45 C 0.2499(6) 1.0216(4) 0.8971(3) 0.0655(17) Uani 1 1 d .
H45 H 0.2585 1.0643 0.9214 0.079 Uiso 1 1 calc R
C46 C 0.1460(7) 1.0352(4) 0.8658(4) 0.074(2) Uani 1 1 d .
H46 H 0.0823 1.0871 0.8682 0.089 Uiso 1 1 calc R
C47 C 0.1370(6) 0.9723(5) 0.8314(4) 0.0706(18) Uani 1 1 d .
H47 H 0.0674 0.9800 0.8088 0.085 Uiso 1 1 calc R
C48 C 0.2298(6) 0.8981(4) 0.8301(3) 0.0610(15) Uani 1 1 d .
H48 H 0.2216 0.8540 0.8072 0.073 Uiso 1 1 calc R
C49 C 0.0903(13) 0.5660(9) 0.7865(6) 0.136(4) Uani 1 1 d .
H49A H 0.1463 0.5982 0.7700 0.163 Uiso 1 1 calc R
H49B H 0.0086 0.6063 0.7994 0.163 Uiso 1 1 calc R
Cl1 Cl 0.1421(4) 0.5095(3) 0.8511(2) 0.1601(15) Uani 1 1 d .
Cl2 Cl 0.0777(7) 0.5064(4) 0.72417(19) 0.239(3) Uani 1 1 d .
C50 C -0.0068(11) 0.8003(9) 0.9454(8) 0.144(5) Uani 1 1 d .
H50A H -0.0618 0.8358 0.9143 0.173 Uiso 1 1 calc R
H50B H -0.0564 0.7728 0.9757 0.173 Uiso 1 1 calc R
Cl3 Cl 0.0373(4) 0.8620(4) 0.9880(2) 0.195(2) Uani 1 1 d .
Cl4 Cl 0.1030(3) 0.7253(3) 0.9030(4) 0.235(3) Uani 1 1 d .

loop_
_atom_site_aniso_label
_atom_site_aniso_U_11
_atom_site_aniso_U_22
_atom_site_aniso_U_33
_atom_site_aniso_U_23
_atom_site_aniso_U_13
_atom_site_aniso_U_12
Ni1 0.0578(4) 0.0361(4) 0.0381(4) -0.0056(3) 0.0007(3) -0.0084(3)
P1 0.0564(8) 0.0385(7) 0.0460(7) -0.0034(6) -0.0012(6) -0.0113(6)
S1 0.0607(8) 0.0411(7) 0.0551(8) -0.0117(6) 0.0081(6) -0.0106(6)
S2 0.0729(9) 0.0389(7) 0.0511(8) -0.0076(6) 0.0029(7) -0.0154(7)
O1 0.055(2) 0.054(3) 0.064(3) -0.009(2) -0.0073(19) -0.0096(19)
O2 0.060(2) 0.046(2) 0.046(2) 0.0008(17) 0.0014(17) -0.0086(18)
N1 0.055(3) 0.033(2) 0.044(2) -0.0041(19) -0.0017(19) -0.0070(19)
N2 0.062(3) 0.034(2) 0.049(3) -0.007(2) 0.003(2) -0.010(2)
C1 0.056(3) 0.035(3) 0.042(3) -0.003(2) -0.005(2) -0.010(2)
C2 0.070(4) 0.081(5) 0.069(4) 0.008(4) -0.016(3) -0.020(4)
C3 0.113(7) 0.074(6) 0.137(9) 0.016(6) -0.049(7) -0.021(5)
C4 0.136(9) 0.100(8) 0.160(11) -0.006(7) -0.065(8) -0.050(7)
C5 0.064(4) 0.069(4) 0.053(3) 0.002(3) -0.002(3) -0.017(3)
C6 0.087(5) 0.069(5) 0.079(5) 0.004(4) -0.005(4) -0.017(4)
C7 0.140(8) 0.098(7) 0.066(5) -0.004(5) -0.034(5) -0.033(6)
N3 0.060(3) 0.046(3) 0.044(2) -0.005(2) -0.003(2) -0.017(2)
C8 0.061(3) 0.036(3) 0.044(3) 0.003(2) -0.005(2) -0.013(2)
C9 0.075(4) 0.039(3) 0.061(4) -0.007(3) 0.010(3) -0.015(3)
C10 0.085(5) 0.052(4) 0.066(4) -0.003(3) 0.004(3) -0.032(3)
C11 0.071(4) 0.058(4) 0.054(3) -0.005(3) 0.013(3) -0.022(3)
C12 0.065(4) 0.052(3) 0.050(3) -0.010(3) 0.009(3) -0.017(3)
P2 0.0760(10) 0.0384(8) 0.0373(7) 0.0005(6) -0.0003(6) -0.0138(7)
S4 0.0685(9) 0.0443(8) 0.0467(7) -0.0005(6) -0.0028(6) -0.0082(7)
S3 0.1017(13) 0.0434(8) 0.0409(7) -0.0034(6) 0.0109(8) 0.0012(8)
O3 0.095(3) 0.055(3) 0.042(2) -0.0014(19) -0.008(2) -0.024(2)
O4 0.102(3) 0.038(2) 0.061(3) 0.001(2) 0.020(2) -0.016(2)
N4 0.071(3) 0.033(2) 0.036(2) -0.0057(18) 0.002(2) -0.010(2)
N5 0.064(3) 0.038(2) 0.051(3) -0.011(2) -0.002(2) 0.004(2)
C13 0.071(4) 0.038(3) 0.044(3) -0.007(2) 0.009(3) -0.012(3)
C14 0.093(5) 0.059(4) 0.064(4) -0.008(3) -0.006(4) -0.027(4)
C15 0.130(8) 0.064(5) 0.163(11) -0.012(6) 0.022(7) -0.037(6)
C16 0.180(13) 0.178(14) 0.211(15) 0.082(12) -0.115(12) -0.119(12)
C17 0.084(4) 0.042(3) 0.054(3) 0.005(3) 0.000(3) -0.015(3)
C18 0.088(5) 0.082(5) 0.074(5) 0.005(4) 0.006(4) -0.029(4)
C19 0.098(5) 0.059(4) 0.071(4) 0.013(4) -0.009(4) -0.019(4)
N6 0.058(3) 0.048(3) 0.040(2) -0.005(2) 0.002(2) -0.010(2)
C20 0.062(3) 0.036(3) 0.047(3) -0.003(2) -0.003(2) -0.007(2)
C21 0.070(4) 0.053(4) 0.065(4) -0.014(3) -0.015(3) 0.000(3)
C22 0.076(4) 0.054(4) 0.063(4) -0.005(3) -0.024(3) -0.004(3)
C23 0.069(4) 0.061(4) 0.050(3) -0.012(3) -0.007(3) -0.014(3)
C24 0.060(3) 0.050(3) 0.045(3) -0.007(3) -0.006(2) -0.008(3)
Ni2 0.0575(4) 0.0323(3) 0.0363(3) -0.0040(3) -0.0050(3) -0.0102(3)
P3 0.0650(9) 0.0410(7) 0.0362(7) 0.0043(6) -0.0067(6) -0.0157(7)
S6 0.0769(10) 0.0475(8) 0.0516(8) 0.0073(6) -0.0102(7) -0.0271(8)
S5 0.1073(13) 0.0401(8) 0.0473(8) 0.0002(6) -0.0261(8) -0.0235(8)
O5 0.067(2) 0.065(3) 0.0365(19) -0.0032(18) -0.0008(17) -0.015(2)
O6 0.071(3) 0.044(2) 0.052(2) 0.0130(18) -0.0195(19) -0.0176(19)
N7 0.056(2) 0.032(2) 0.035(2) 0.0015(17) -0.0047(18) -0.0084(19)
N8 0.078(3) 0.031(2) 0.043(2) 0.0008(19) -0.007(2) -0.015(2)
C25 0.063(3) 0.028(2) 0.043(3) -0.001(2) -0.006(2) -0.009(2)
C26 0.072(5) 0.120(7) 0.057(4) -0.018(4) -0.003(3) -0.022(5)
C27 0.091(6) 0.106(8) 0.123(8) -0.052(7) -0.019(6) 0.011(5)
C28 0.093(7) 0.263(19) 0.093(7) 0.013(9) 0.025(6) -0.064(9)
C29 0.081(4) 0.041(3) 0.062(4) 0.014(3) -0.018(3) -0.016(3)
C30 0.086(5) 0.070(5) 0.096(6) 0.015(4) -0.032(4) -0.010(4)
C31 0.155(10) 0.131(9) 0.054(5) 0.037(5) -0.007(5) 0.010(7)
N9 0.061(3) 0.040(2) 0.036(2) -0.0047(18) -0.0013(19) -0.014(2)
C32 0.061(3) 0.037(3) 0.037(3) 0.002(2) -0.002(2) -0.007(2)
C33 0.081(4) 0.038(3) 0.049(3) 0.002(3) -0.002(3) -0.011(3)
C34 0.086(4) 0.063(4) 0.038(3) 0.013(3) 0.004(3) -0.015(4)
C35 0.077(4) 0.068(4) 0.031(3) -0.001(3) 0.000(3) -0.018(3)
C36 0.070(4) 0.050(3) 0.038(3) -0.003(2) -0.003(2) -0.012(3)
P4 0.0552(8) 0.0371(7) 0.0432(7) -0.0057(6) -0.0049(6) -0.0069(6)
S8 0.0646(9) 0.0386(7) 0.0490(7) -0.0108(6) -0.0059(6) -0.0072(6)
S7 0.0602(8) 0.0416(7) 0.0483(7) -0.0102(6) -0.0080(6) -0.0118(6)
O7 0.063(2) 0.042(2) 0.052(2) -0.0029(17) -0.0117(18) -0.0098(18)
O8 0.061(2) 0.049(2) 0.048(2) -0.0041(18) -0.0051(17) -0.0150(19)
N10 0.059(3) 0.032(2) 0.039(2) -0.0082(18) -0.0020(19) -0.0053(19)
N11 0.060(3) 0.038(2) 0.044(2) -0.0099(19) -0.006(2) -0.008(2)
C37 0.060(3) 0.029(2) 0.044(3) -0.002(2) -0.007(2) -0.012(2)
C38 0.074(4) 0.083(5) 0.062(4) 0.023(4) -0.015(3) -0.019(4)
C39 0.171(10) 0.072(6) 0.069(5) 0.004(4) 0.016(6) -0.006(6)
C40 0.191(12) 0.051(5) 0.111(8) 0.001(5) -0.011(8) -0.010(6)
C41 0.086(5) 0.067(4) 0.050(3) 0.002(3) -0.002(3) -0.031(4)
C42 0.144(8) 0.064(5) 0.087(6) -0.003(4) 0.015(6) -0.032(5)
C43 0.226(14) 0.080(7) 0.123(9) -0.018(6) 0.100(9) -0.037(8)
N12 0.060(3) 0.042(3) 0.045(2) -0.006(2) -0.007(2) -0.012(2)
C44 0.062(3) 0.040(3) 0.046(3) -0.006(2) -0.002(2) -0.008(3)
C45 0.074(4) 0.045(3) 0.070(4) -0.018(3) -0.020(3) 0.000(3)
C46 0.074(4) 0.051(4) 0.087(5) -0.016(4) -0.029(4) 0.007(3)
C47 0.063(4) 0.064(4) 0.078(4) -0.025(4) -0.018(3) -0.003(3)
C48 0.064(4) 0.053(4) 0.064(4) -0.016(3) -0.013(3) -0.010(3)
C49 0.163(11) 0.145(11) 0.108(8) 0.021(8) -0.017(8) -0.064(10)
Cl1 0.197(4) 0.162(3) 0.149(3) 0.036(3) -0.058(3) -0.088(3)
Cl2 0.396(9) 0.310(8) 0.095(2) -0.013(3) 0.026(4) -0.245(7)
C50 0.099(8) 0.145(11) 0.191(13) -0.069(10) -0.025(8) -0.023(7)
Cl3 0.174(4) 0.286(6) 0.171(4) -0.112(4) 0.021(3) -0.126(4)
Cl4 0.0811(19) 0.173(4) 0.441(9) -0.165(5) -0.049(3) 0.016(2)

loop_
_atom_type_symbol
_atom_type_description
_atom_type_scat_dispersion_real
_atom_type_scat_dispersion_imag
_atom_type_scat_source
C C 0.0033 0.0016 'International Tables Vol C Tables 4.2.6.8 and 6.1.1.4'
H H 0.0000 0.0000 'International Tables Vol C Tables 4.2.6.8 and 6.1.1.4'
N N 0.0061 0.0033 'International Tables Vol C Tables 4.2.6.8 and 6.1.1.4'
Ni Ni 0.3393 1.1124 'International Tables Vol C Tables 4.2.6.8 and 6.1.1.4'
O O 0.0106 0.0060 'International Tables Vol C Tables 4.2.6.8 and 6.1.1.4'
P P 0.1023 0.0942 'International Tables Vol C Tables 4.2.6.8 and 6.1.1.4'
S S 0.1246 0.1234 'International Tables Vol C Tables 4.2.6.8 and 6.1.1.4'
Cl Cl 0.1484 0.1585 'International Tables Vol C Tables 4.2.6.8 and 6.1.1.4'

loop_
_geom_angle_atom_site_label_1
_geom_angle_atom_site_label_2
_geom_angle_atom_site_label_3
_geom_angle
N1 Ni1 N4 164.7(2)
N1 Ni1 N6 101.45(18)
N4 Ni1 N6 89.72(19)
N1 Ni1 N3 90.47(18)
N4 Ni1 N3 100.49(19)
N6 Ni1 N3 87.7(2)
N1 Ni1 S2 74.92(13)
N4 Ni1 S2 94.70(14)
N6 Ni1 S2 90.79(14)
N3 Ni1 S2 164.72(14)
N1 Ni1 S4 96.02(13)
N4 Ni1 S4 74.07(14)
N6 Ni1 S4 161.88(13)
N3 Ni1 S4 87.36(14)
S2 Ni1 S4 98.44(6)
O1 P1 O2 97.3(2)
O1 P1 N1 113.2(2)
O2 P1 N1 113.2(2)
O1 P1 S2 115.57(18)
O2 P1 S2 114.95(17)
N1 P1 S2 103.16(18)
P1 S2 Ni1 77.76(7)
C2 O1 P1 123.8(4)
C5 O2 P1 121.3(4)
C1 N1 P1 126.4(4)
C1 N1 Ni1 129.0(4)
P1 N1 Ni1 103.8(2)
C1 N2 C8 134.7(5)
C1 N2 H1 112.7
C8 N2 H1 112.7
N1 C1 N2 118.2(5)
N1 C1 S1 125.2(4)
N2 C1 S1 116.6(4)
O1 C2 C4 106.8(7)
O1 C2 C3 108.1(7)
C4 C2 C3 115.1(8)
O1 C2 H2 108.9
C4 C2 H2 108.9
C3 C2 H2 108.9
C2 C3 H3A 109.5
C2 C3 H3B 109.5
H3A C3 H3B 109.5
C2 C3 H3C 109.5
H3A C3 H3C 109.5
H3B C3 H3C 109.5
C2 C4 H4A 109.5
C2 C4 H4B 109.5
H4A C4 H4B 109.5
C2 C4 H4C 109.5
H4A C4 H4C 109.5
H4B C4 H4C 109.5
O2 C5 C7 106.2(6)
O2 C5 C6 107.1(6)
C7 C5 C6 114.5(7)
O2 C5 H5 109.6
C7 C5 H5 109.6
C6 C5 H5 109.6
C5 C6 H6A 109.5
C5 C6 H6B 109.5
H6A C6 H6B 109.5
C5 C6 H6C 109.5
H6A C6 H6C 109.5
H6B C6 H6C 109.5
C5 C7 H7A 109.5
C5 C7 H7B 109.5
H7A C7 H7B 109.5
C5 C7 H7C 109.5
H7A C7 H7C 109.5
H7B C7 H7C 109.5
C8 N3 C12 117.8(5)
C8 N3 Ni1 124.8(4)
C12 N3 Ni1 117.4(4)
N3 C8 N2 122.0(5)
N3 C8 C9 121.2(5)
N2 C8 C9 116.7(5)
C10 C9 C8 119.3(6)
C10 C9 H9 120.3
C8 C9 H9 120.3
C9 C10 C11 119.0(6)
C9 C10 H10 120.5
C11 C10 H10 120.5
C12 C11 C10 117.9(6)
C12 C11 H11 121.0
C10 C11 H11 121.0
N3 C12 C11 124.7(6)
N3 C12 H12 117.6
C11 C12 H12 117.6
O3 P2 O4 98.2(3)
O3 P2 N4 112.5(2)
O4 P2 N4 110.5(3)
O3 P2 S4 115.0(2)
O4 P2 S4 116.51(19)
N4 P2 S4 104.24(17)
P2 S4 Ni1 76.87(7)
C14 O3 P2 122.1(4)
C17 O4 P2 126.0(4)
C13 N4 P2 125.7(4)
C13 N4 Ni1 129.0(4)
P2 N4 Ni1 104.8(2)
C13 N5 C20 133.4(5)
C13 N5 H1A 113.3
C20 N5 H1A 113.3
N4 C13 N5 118.4(5)
N4 C13 S3 126.2(5)
N5 C13 S3 115.5(4)
O3 C14 C16 106.5(7)
O3 C14 C15 108.7(7)
C16 C14 C15 115.8(10)
O3 C14 H14 108.5
C16 C14 H14 108.5
C15 C14 H14 108.5
C14 C15 H15A 109.5
C14 C15 H15B 109.5
H15A C15 H15B 109.5
C14 C15 H15C 109.5
H15A C15 H15C 109.5
H15B C15 H15C 109.5
C14 C16 H16A 109.5
C14 C16 H16B 109.5
H16A C16 H16B 109.5
C14 C16 H16C 109.5
H16A C16 H16C 109.5
H16B C16 H16C 109.5
O4 C17 C19 107.9(6)
O4 C17 C18 106.9(6)
C19 C17 C18 113.8(6)
O4 C17 H17 109.3
C19 C17 H17 109.3
C18 C17 H17 109.3
C17 C18 H18A 109.5
C17 C18 H18B 109.5
H18A C18 H18B 109.5
C17 C18 H18C 109.5
H18A C18 H18C 109.5
H18B C18 H18C 109.5
C17 C19 H19A 109.5
C17 C19 H19B 109.5
H19A C19 H19B 109.5
C17 C19 H19C 109.5
H19A C19 H19C 109.5
H19B C19 H19C 109.5
C20 N6 C24 117.1(5)
C20 N6 Ni1 124.7(4)
C24 N6 Ni1 118.2(4)
N6 C20 N5 121.6(5)
N6 C20 C21 121.7(5)
N5 C20 C21 116.8(5)
C22 C21 C20 119.3(6)
C22 C21 H21 120.3
C20 C21 H21 120.3
C21 C22 C23 120.0(6)
C21 C22 H22 120.0
C23 C22 H22 120.0
C24 C23 C22 117.1(6)
C24 C23 H23 121.5
C22 C23 H23 121.5
C23 C24 N6 124.9(6)
C23 C24 H24 117.6
N6 C24 H24 117.6
N10 Ni2 N7 163.19(18)
N10 Ni2 N9 99.60(18)
N7 Ni2 N9 89.28(17)
N10 Ni2 N12 89.70(18)
N7 Ni2 N12 104.17(18)
N9 Ni2 N12 92.94(19)
N10 Ni2 S8 74.63(13)
N7 Ni2 S8 91.01(13)
N9 Ni2 S8 91.46(14)
N12 Ni2 S8 164.23(14)
N10 Ni2 S6 98.59(13)
N7 Ni2 S6 74.01(12)
N9 Ni2 S6 161.49(14)
N12 Ni2 S6 83.73(14)
S8 Ni2 S6 96.64(6)
O6 P3 O5 103.1(2)
O6 P3 N7 106.7(2)
O5 P3 N7 114.2(2)
O6 P3 S6 115.89(18)
O5 P3 S6 112.84(19)
N7 P3 S6 104.35(17)
P3 S6 Ni2 76.82(6)
C26 O5 P3 123.4(4)
C29 O6 P3 123.4(4)
C25 N7 P3 125.1(4)
C25 N7 Ni2 128.0(3)
P3 N7 Ni2 104.8(2)
C25 N8 C32 133.0(5)
C25 N8 H1B 113.5
C32 N8 H1B 113.5
N7 C25 N8 117.5(5)
N7 C25 S5 126.3(4)
N8 C25 S5 116.2(4)
O5 C26 C28 105.5(7)
O5 C26 C27 107.9(7)
C28 C26 C27 118.0(9)
O5 C26 H26 108.4
C28 C26 H26 108.4
C27 C26 H26 108.4
C26 C27 H27A 109.5
C26 C27 H27B 109.5
H27A C27 H27B 109.5
C26 C27 H27C 109.5
H27A C27 H27C 109.5
H27B C27 H27C 109.5
C26 C28 H28A 109.5
C26 C28 H28B 109.5
H28A C28 H28B 109.5
C26 C28 H28C 109.5
H28A C28 H28C 109.5
H28B C28 H28C 109.5
O6 C29 C31 111.2(7)
O6 C29 C30 106.1(5)
C31 C29 C30 114.2(7)
O6 C29 H29 108.4
C31 C29 H29 108.4
C30 C29 H29 108.4
C29 C30 H30A 109.5
C29 C30 H30B 109.5
H30A C30 H30B 109.5
C29 C30 H30C 109.5
H30A C30 H30C 109.5
H30B C30 H30C 109.5
C29 C31 H31A 109.5
C29 C31 H31B 109.5
H31A C31 H31B 109.5
C29 C31 H31C 109.5
H31A C31 H31C 109.5
H31B C31 H31C 109.5
C32 N9 C36 117.8(5)
C32 N9 Ni2 123.8(3)
C36 N9 Ni2 118.1(4)
N9 C32 N8 121.8(5)
N9 C32 C33 121.7(5)
N8 C32 C33 116.5(5)
C32 C33 C34 118.8(6)
C32 C33 H33 120.6
C34 C33 H33 120.6
C35 C34 C33 118.9(6)
C35 C34 H34 120.5
C33 C34 H34 120.5
C36 C35 C34 118.5(5)
C36 C35 H35 120.8
C34 C35 H35 120.8
N9 C36 C35 124.2(6)
N9 C36 H36 117.9
C35 C36 H36 117.9
O8 P4 O7 97.7(2)
O8 P4 N10 112.0(2)
O7 P4 N10 113.6(2)
O8 P4 S8 115.35(17)
O7 P4 S8 115.49(17)
N10 P4 S8 103.17(18)
P4 S8 Ni2 77.81(7)
C38 O7 P4 122.6(4)
C41 O8 P4 121.6(4)
C37 N10 P4 125.0(4)
C37 N10 Ni2 130.7(4)
P4 N10 Ni2 104.3(2)
C37 N11 C44 133.3(5)
C37 N11 H1C 113.4
C44 N11 H1C 113.4
N10 C37 N11 117.5(5)
N10 C37 S7 125.8(4)
N11 C37 S7 116.7(4)
O7 C38 C39 109.5(7)
O7 C38 C40 105.5(7)
C39 C38 C40 112.2(8)
O7 C38 H38 109.8
C39 C38 H38 109.8
C40 C38 H38 109.8
C38 C39 H39A 109.5
C38 C39 H39B 109.5
H39A C39 H39B 109.5
C38 C39 H39C 109.5
H39A C39 H39C 109.5
H39B C39 H39C 109.5
C38 C40 H40A 109.5
C38 C40 H40B 109.5
H40A C40 H40B 109.5
C38 C40 H40C 109.5
H40A C40 H40C 109.5
H40B C40 H40C 109.5
C42 C41 C43 112.8(8)
C42 C41 O8 107.1(6)
C43 C41 O8 107.7(7)
C42 C41 H41 109.7
C43 C41 H41 109.7
O8 C41 H41 109.7
C41 C42 H42A 109.5
C41 C42 H42B 109.5
H42A C42 H42B 109.5
C41 C42 H42C 109.5
H42A C42 H42C 109.5
H42B C42 H42C 109.5
C41 C43 H43A 109.5
C41 C43 H43B 109.5
H43A C43 H43B 109.5
C41 C43 H43C 109.5
H43A C43 H43C 109.5
H43B C43 H43C 109.5
C44 N12 C48 117.7(5)
C44 N12 Ni2 124.2(4)
C48 N12 Ni2 116.3(4)
N12 C44 C45 122.1(6)
N12 C44 N11 122.1(5)
C45 C44 N11 115.8(5)
C46 C45 C44 119.5(6)
C46 C45 H45 120.3
C44 C45 H45 120.3
C47 C46 C45 118.5(6)
C47 C46 H46 120.7
C45 C46 H46 120.7
C46 C47 C48 118.9(6)
C46 C47 H47 120.6
C48 C47 H47 120.6
N12 C48 C47 123.3(6)
N12 C48 H48 118.3
C47 C48 H48 118.3
Cl1 C49 Cl2 113.1(9)
Cl1 C49 H49A 109.0
Cl2 C49 H49A 109.0
Cl1 C49 H49B 109.0
Cl2 C49 H49B 109.0
H49A C49 H49B 107.8
Cl3 C50 Cl4 118.0(7)
Cl3 C50 H50A 107.8
Cl4 C50 H50A 107.8
Cl3 C50 H50B 107.8
Cl4 C50 H50B 107.8
H50A C50 H50B 107.1

loop_
_geom_bond_atom_site_label_1
_geom_bond_atom_site_label_2
_geom_bond_distance
Ni1 N1 2.018(5)
Ni1 N4 2.024(4)
Ni1 N6 2.062(5)
Ni1 N3 2.068(5)
Ni1 S2 2.5885(16)
Ni1 S4 2.6512(17)
P1 O1 1.568(4)
P1 O2 1.572(4)
P1 N1 1.653(5)
P1 S2 1.962(2)
S1 C1 1.689(6)
O1 C2 1.456(8)
O2 C5 1.470(8)
N1 C1 1.357(7)
N2 C1 1.358(7)
N2 C8 1.406(7)
N2 H1 0.8800
C2 C4 1.481(12)
C2 C3 1.482(12)
C2 H2 1.0000
C3 H3A 0.9800
C3 H3B 0.9800
C3 H3C 0.9800
C4 H4A 0.9800
C4 H4B 0.9800
C4 H4C 0.9800
C5 C7 1.492(11)
C5 C6 1.509(10)
C5 H5 1.0000
C6 H6A 0.9800
C6 H6B 0.9800
C6 H6C 0.9800
C7 H7A 0.9800
C7 H7B 0.9800
C7 H7C 0.9800
N3 C8 1.330(7)
N3 C12 1.346(7)
C8 C9 1.415(8)
C9 C10 1.373(9)
C9 H9 0.9500
C10 C11 1.390(10)
C10 H10 0.9500
C11 C12 1.357(9)
C11 H11 0.9500
C12 H12 0.9500
P2 O3 1.554(5)
P2 O4 1.568(4)
P2 N4 1.650(5)
P2 S4 1.965(2)
S3 C13 1.690(6)
O3 C14 1.466(8)
O4 C17 1.455(7)
N4 C13 1.323(8)
N5 C13 1.377(8)
N5 C20 1.395(7)
N5 H1A 0.8800
C14 C16 1.479(13)
C14 C15 1.485(12)
C14 H14 1.0000
C15 H15A 0.9800
C15 H15B 0.9800
C15 H15C 0.9800
C16 H16A 0.9800
C16 H16B 0.9800
C16 H16C 0.9800
C17 C19 1.494(10)
C17 C18 1.507(10)
C17 H17 1.0000
C18 H18A 0.9800
C18 H18B 0.9800
C18 H18C 0.9800
C19 H19A 0.9800
C19 H19B 0.9800
C19 H19C 0.9800
N6 C20 1.329(7)
N6 C24 1.369(7)
C20 C21 1.409(9)
C21 C22 1.367(9)
C21 H21 0.9500
C22 C23 1.392(10)
C22 H22 0.9500
C23 C24 1.358(9)
C23 H23 0.9500
C24 H24 0.9500
Ni2 N10 2.014(5)
Ni2 N7 2.024(4)
Ni2 N9 2.037(4)
Ni2 N12 2.086(5)
Ni2 S8 2.5976(17)
Ni2 S6 2.6467(16)
P3 O6 1.567(4)
P3 O5 1.569(4)
P3 N7 1.642(4)
P3 S6 1.964(2)
S5 C25 1.686(5)
O5 C26 1.476(9)
O6 C29 1.466(7)
N7 C25 1.345(7)
N8 C25 1.376(7)
N8 C32 1.394(7)
N8 H1B 0.8800
C26 C28 1.520(14)
C26 C27 1.534(14)
C26 H26 1.0000
C27 H27A 0.9800
C27 H27B 0.9800
C27 H27C 0.9800
C28 H28A 0.9800
C28 H28B 0.9800
C28 H28C 0.9800
C29 C31 1.471(11)
C29 C30 1.501(11)
C29 H29 1.0000
C30 H30A 0.9800
C30 H30B 0.9800
C30 H30C 0.9800
C31 H31A 0.9800
C31 H31B 0.9800
C31 H31C 0.9800
N9 C32 1.335(7)
N9 C36 1.361(7)
C32 C33 1.403(7)
C33 C34 1.410(9)
C33 H33 0.9500
C34 C35 1.376(10)
C34 H34 0.9500
C35 C36 1.364(8)
C35 H35 0.9500
C36 H36 0.9500
P4 O8 1.563(4)
P4 O7 1.568(4)
P4 N10 1.652(5)
P4 S8 1.956(2)
S7 C37 1.689(5)
O7 C38 1.465(8)
O8 C41 1.487(7)
N10 C37 1.354(7)
N11 C37 1.377(7)
N11 C44 1.402(7)
N11 H1C 0.8800
C38 C39 1.474(12)
C38 C40 1.526(13)
C38 H38 1.0000
C39 H39A 0.9800
C39 H39B 0.9800
C39 H39C 0.9800
C40 H40A 0.9800
C40 H40B 0.9800
C40 H40C 0.9800
C41 C42 1.459(11)
C41 C43 1.483(12)
C41 H41 1.0000
C42 H42A 0.9800
C42 H42B 0.9800
C42 H42C 0.9800
C43 H43A 0.9800
C43 H43B 0.9800
C43 H43C 0.9800
N12 C44 1.324(7)
N12 C48 1.347(8)
C44 C45 1.382(8)
C45 C46 1.382(9)
C45 H45 0.9500
C46 C47 1.365(10)
C46 H46 0.9500
C47 C48 1.366(9)
C47 H47 0.9500
C48 H48 0.9500
C49 Cl1 1.646(13)
C49 Cl2 1.748(14)
C49 H49A 0.9900
C49 H49B 0.9900
C50 Cl3 1.653(12)
C50 Cl4 1.690(13)
C50 H50A 0.9900
C50 H50B 0.9900

loop_
_geom_torsion_atom_site_label_1
_geom_torsion_atom_site_label_2
_geom_torsion_atom_site_label_3
_geom_torsion_atom_site_label_4
_geom_torsion
O1 P1 S2 Ni1 -119.5(2)
O2 P1 S2 Ni1 128.29(19)
N1 P1 S2 Ni1 4.58(17)
N1 Ni1 S2 P1 -3.78(14)
N4 Ni1 S2 P1 164.79(15)
N6 Ni1 S2 P1 -105.43(14)
N3 Ni1 S2 P1 -21.3(6)
S4 Ni1 S2 P1 90.23(7)
O2 P1 O1 C2 161.6(5)
N1 P1 O1 C2 -79.2(6)
S2 P1 O1 C2 39.4(6)
O1 P1 O2 C5 -173.8(4)
N1 P1 O2 C5 67.1(5)
S2 P1 O2 C5 -51.1(5)
O1 P1 N1 C1 -50.7(5)
O2 P1 N1 C1 58.8(5)
S2 P1 N1 C1 -176.3(4)
O1 P1 N1 Ni1 119.7(2)
O2 P1 N1 Ni1 -130.8(2)
S2 P1 N1 Ni1 -5.9(2)
N4 Ni1 N1 C1 126.1(7)
N6 Ni1 N1 C1 -97.7(5)
N3 Ni1 N1 C1 -9.9(5)
S2 Ni1 N1 C1 174.6(5)
S4 Ni1 N1 C1 77.4(5)
N4 Ni1 N1 P1 -44.0(8)
N6 Ni1 N1 P1 92.2(2)
N3 Ni1 N1 P1 180.0(2)
S2 Ni1 N1 P1 4.52(17)
S4 Ni1 N1 P1 -92.6(2)
P1 N1 C1 N2 176.1(4)
Ni1 N1 C1 N2 8.1(7)
P1 N1 C1 S1 -4.8(7)
Ni1 N1 C1 S1 -172.8(3)
C8 N2 C1 N1 1.7(9)
C8 N2 C1 S1 -177.5(5)
P1 O1 C2 C4 -121.8(7)
P1 O1 C2 C3 113.8(7)
P1 O2 C5 C7 -121.7(6)
P1 O2 C5 C6 115.5(5)
N1 Ni1 N3 C8 5.5(5)
N4 Ni1 N3 C8 -163.8(4)
N6 Ni1 N3 C8 106.9(5)
S2 Ni1 N3 C8 22.3(9)
S4 Ni1 N3 C8 -90.5(4)
N1 Ni1 N3 C12 -173.9(5)
N4 Ni1 N3 C12 16.8(5)
N6 Ni1 N3 C12 -72.5(5)
S2 Ni1 N3 C12 -157.1(4)
S4 Ni1 N3 C12 90.1(4)
C12 N3 C8 N2 179.6(5)
Ni1 N3 C8 N2 0.2(8)
C12 N3 C8 C9 2.5(8)
Ni1 N3 C8 C9 -176.9(4)
C1 N2 C8 N3 -6.1(10)
C1 N2 C8 C9 171.1(6)
N3 C8 C9 C10 -1.9(10)
N2 C8 C9 C10 -179.1(6)
C8 C9 C10 C11 0.2(10)
C9 C10 C11 C12 0.6(10)
C8 N3 C12 C11 -1.7(10)
Ni1 N3 C12 C11 177.8(5)
C10 C11 C12 N3 0.1(11)
O3 P2 S4 Ni1 -121.89(19)
O4 P2 S4 Ni1 123.9(2)
N4 P2 S4 Ni1 1.81(18)
N1 Ni1 S4 P2 166.62(14)
N4 Ni1 S4 P2 -1.49(15)
N6 Ni1 S4 P2 -28.8(5)
N3 Ni1 S4 P2 -103.18(15)
S2 Ni1 S4 P2 91.03(7)
O4 P2 O3 C14 175.7(5)
N4 P2 O3 C14 -67.9(6)
S4 P2 O3 C14 51.3(5)
O3 P2 O4 C17 -136.0(6)
N4 P2 O4 C17 106.1(6)
S4 P2 O4 C17 -12.6(6)
O3 P2 N4 C13 -49.2(6)
O4 P2 N4 C13 59.6(6)
S4 P2 N4 C13 -174.5(5)
O3 P2 N4 Ni1 122.9(3)
O4 P2 N4 Ni1 -128.3(2)
S4 P2 N4 Ni1 -2.4(2)
N1 Ni1 N4 C13 122.6(7)
N6 Ni1 N4 C13 -14.7(5)
N3 Ni1 N4 C13 -102.3(5)
S2 Ni1 N4 C13 76.1(5)
S4 Ni1 N4 C13 173.5(5)
N1 Ni1 N4 P2 -49.2(8)
N6 Ni1 N4 P2 173.6(2)
N3 Ni1 N4 P2 86.0(3)
S2 Ni1 N4 P2 -95.7(2)
S4 Ni1 N4 P2 1.79(18)
P2 N4 C13 N5 175.1(4)
Ni1 N4 C13 N5 4.9(8)
P2 N4 C13 S3 -6.7(8)
Ni1 N4 C13 S3 -176.9(3)
C20 N5 C13 N4 14.0(10)
C20 N5 C13 S3 -164.4(6)
P2 O3 C14 C16 -124.2(9)
P2 O3 C14 C15 110.4(8)
P2 O4 C17 C19 97.5(7)
P2 O4 C17 C18 -139.7(5)
N1 Ni1 N6 C20 -155.7(5)
N4 Ni1 N6 C20 13.8(5)
N3 Ni1 N6 C20 114.3(5)
S2 Ni1 N6 C20 -80.9(5)
S4 Ni1 N6 C20 40.0(8)
N1 Ni1 N6 C24 23.3(5)
N4 Ni1 N6 C24 -167.2(4)
N3 Ni1 N6 C24 -66.7(4)
S2 Ni1 N6 C24 98.1(4)
S4 Ni1 N6 C24 -141.0(4)
C24 N6 C20 N5 176.8(5)
Ni1 N6 C20 N5 -4.1(8)
C24 N6 C20 C21 -2.7(9)
Ni1 N6 C20 C21 176.3(5)
C13 N5 C20 N6 -14.3(10)
C13 N5 C20 C21 165.3(7)
N6 C20 C21 C22 1.5(10)
N5 C20 C21 C22 -178.0(6)
C20 C21 C22 C23 0.3(11)
C21 C22 C23 C24 -0.8(11)
C22 C23 C24 N6 -0.5(10)
C20 N6 C24 C23 2.2(9)
Ni1 N6 C24 C23 -176.9(5)
O6 P3 S6 Ni2 118.03(19)
O5 P3 S6 Ni2 -123.50(19)
N7 P3 S6 Ni2 1.07(17)
N10 Ni2 S6 P3 163.66(14)
N7 Ni2 S6 P3 -0.88(14)
N9 Ni2 S6 P3 -27.1(5)
N12 Ni2 S6 P3 -107.59(14)
S8 Ni2 S6 P3 88.27(7)
O6 P3 O5 C26 167.7(6)
N7 P3 O5 C26 -77.1(6)
S6 P3 O5 C26 41.9(6)
O5 P3 O6 C29 -91.0(5)
N7 P3 O6 C29 148.4(5)
S6 P3 O6 C29 32.8(5)
O6 P3 N7 C25 71.2(5)
O5 P3 N7 C25 -42.0(5)
S6 P3 N7 C25 -165.7(4)
O6 P3 N7 Ni2 -124.6(2)
O5 P3 N7 Ni2 122.3(2)
S6 P3 N7 Ni2 -1.4(2)
N10 Ni2 N7 C25 99.0(7)
N9 Ni2 N7 C25 -23.4(5)
N12 Ni2 N7 C25 -116.2(5)
S8 Ni2 N7 C25 68.1(5)
S6 Ni2 N7 C25 164.7(5)
N10 Ni2 N7 P3 -64.7(7)
N9 Ni2 N7 P3 173.0(2)
N12 Ni2 N7 P3 80.1(2)
S8 Ni2 N7 P3 -95.6(2)
S6 Ni2 N7 P3 1.06(17)
P3 N7 C25 N8 170.4(4)
Ni2 N7 C25 N8 9.8(8)
P3 N7 C25 S5 -10.3(8)
Ni2 N7 C25 S5 -170.9(3)
C32 N8 C25 N7 15.1(10)
C32 N8 C25 S5 -164.3(5)
P3 O5 C26 C28 -117.6(8)
P3 O5 C26 C27 115.5(7)
P3 O6 C29 C31 79.2(8)
P3 O6 C29 C30 -156.2(5)
N10 Ni2 N9 C32 -142.1(5)
N7 Ni2 N9 C32 23.5(5)
N12 Ni2 N9 C32 127.7(5)
S8 Ni2 N9 C32 -67.5(5)
S6 Ni2 N9 C32 48.7(8)
N10 Ni2 N9 C36 31.1(5)
N7 Ni2 N9 C36 -163.3(4)
N12 Ni2 N9 C36 -59.1(5)
S8 Ni2 N9 C36 105.7(4)
S6 Ni2 N9 C36 -138.1(4)
C36 N9 C32 N8 175.0(5)
Ni2 N9 C32 N8 -11.8(8)
C36 N9 C32 C33 -3.4(8)
Ni2 N9 C32 C33 169.9(4)
C25 N8 C32 N9 -13.9(10)
C25 N8 C32 C33 164.5(6)
N9 C32 C33 C34 2.1(9)
N8 C32 C33 C34 -176.3(6)
C32 C33 C34 C35 0.8(10)
C33 C34 C35 C36 -2.3(10)
C32 N9 C36 C35 1.8(9)
Ni2 N9 C36 C35 -171.8(5)
C34 C35 C36 N9 1.1(10)
O8 P4 S8 Ni2 -120.08(19)
O7 P4 S8 Ni2 126.93(19)
N10 P4 S8 Ni2 2.33(17)
N10 Ni2 S8 P4 -1.93(14)
N7 Ni2 S8 P4 169.21(13)
N9 Ni2 S8 P4 -101.49(14)
N12 Ni2 S8 P4 4.7(5)
S6 Ni2 S8 P4 95.19(7)
O8 P4 O7 C38 -173.3(5)
N10 P4 O7 C38 68.6(5)
S8 P4 O7 C38 -50.4(5)
O7 P4 O8 C41 175.4(5)
N10 P4 O8 C41 -65.2(5)
S8 P4 O8 C41 52.4(5)
O8 P4 N10 C37 -57.6(5)
O7 P4 N10 C37 51.9(5)
S8 P4 N10 C37 177.7(4)
O8 P4 N10 Ni2 121.6(2)
O7 P4 N10 Ni2 -128.8(2)
S8 P4 N10 Ni2 -3.0(2)
N7 Ni2 N10 C37 149.3(5)
N9 Ni2 N10 C37 -89.6(5)
N12 Ni2 N10 C37 3.3(5)
S8 Ni2 N10 C37 -178.5(5)
S6 Ni2 N10 C37 86.9(5)
N7 Ni2 N10 P4 -29.9(7)
N9 Ni2 N10 P4 91.2(2)
N12 Ni2 N10 P4 -175.9(2)
S8 Ni2 N10 P4 2.30(17)
S6 Ni2 N10 P4 -92.3(2)
P4 N10 C37 N11 175.2(4)
Ni2 N10 C37 N11 -3.8(7)
P4 N10 C37 S7 -4.1(7)
Ni2 N10 C37 S7 176.9(3)
C44 N11 C37 N10 -8.0(9)
C44 N11 C37 S7 171.4(5)
P4 O7 C38 C39 -123.2(7)
P4 O7 C38 C40 115.8(7)
P4 O8 C41 C42 124.7(6)
P4 O8 C41 C43 -113.8(8)
N10 Ni2 N12 C44 7.7(5)
N7 Ni2 N12 C44 -162.7(4)
N9 Ni2 N12 C44 107.3(5)
S8 Ni2 N12 C44 1.3(9)
S6 Ni2 N12 C44 -90.9(5)
N10 Ni2 N12 C48 172.2(5)
N7 Ni2 N12 C48 1.8(5)
N9 Ni2 N12 C48 -88.2(5)
S8 Ni2 N12 C48 165.8(4)
S6 Ni2 N12 C48 73.5(4)
C48 N12 C44 C45 -0.4(9)
Ni2 N12 C44 C45 163.9(5)
C48 N12 C44 N11 177.5(5)
Ni2 N12 C44 N11 -18.2(8)
C37 N11 C44 N12 20.2(9)
C37 N11 C44 C45 -161.8(6)
N12 C44 C45 C46 -0.4(11)
N11 C44 C45 C46 -178.4(6)
C44 C45 C46 C47 0.0(12)
C45 C46 C47 C48 1.0(12)
C44 N12 C48 C47 1.6(10)
Ni2 N12 C48 C47 -163.9(6)
C46 C47 C48 N12 -1.9(12)
